data_7134367
loop_
_publ_author_name
'Wang, Jiali'
'Luan, Runze'
'Liu, Tianming'
'Liu, Siqing'
'Du, Yu'
'Su, Weiping'

_publ_section_title
;
 Native group-directed double Heck arylation of internal alkenes via
 selective \b-H elimination
;
_journal_issue 35
_journal_name_full 'Chemical Communications'
_journal_page_first 6526
_journal_page_last 6529
_journal_paper_doi 10.1039/D5CC00821B
_journal_volume 61
_journal_year 2025
_chemical_formula_moiety 'C31 H26 N2 O6'
_chemical_formula_sum 'C31 H26 N2 O6'
_chemical_formula_weight 522.54
_chemical_name_systematic WJL20250220
_space_group_crystal_system monoclinic
_space_group_IT_number 14
_space_group_name_Hall '-P 2yn'
_space_group_name_H-M_alt 'P 1 21/n 1'
_atom_sites_solution_hydrogens geom
_atom_sites_solution_primary dual
_audit_creation_date 2025-02-20
_audit_creation_method
;
Olex2 1.5
(compiled 2024.02.16 svn.r378c4104 for OlexSys, GUI svn.r6928)
;
_audit_update_record
;
2025-02-20 deposited with the CCDC.	2025-04-01 downloaded from the CCDC.
;
_cell_angle_alpha 90
_cell_angle_beta 90.459(2)
_cell_angle_gamma 90
_cell_formula_units_Z 4
_cell_length_a 6.01910(10)
_cell_length_b 21.3231(3)
_cell_length_c 20.4562(3)
_cell_measurement_reflns_used 14910
_cell_measurement_temperature 293(2)
_cell_measurement_theta_max 75.3980
_cell_measurement_theta_min 2.1200
_cell_volume 2625.38(7)
_computing_cell_refinement 'CrysAlisPro 1.171.43.118a (Rigaku OD, 2024)'
_computing_data_collection 'CrysAlisPro 1.171.43.118a (Rigaku OD, 2024)'
_computing_data_reduction 'CrysAlisPro 1.171.43.118a (Rigaku OD, 2024)'
_computing_molecular_graphics 'Olex2 1.5 (Dolomanov et al., 2009)'
_computing_publication_material 'Olex2 1.5 (Dolomanov et al., 2009)'
_computing_structure_refinement 'SHELXL 2018/3 (Sheldrick, 2015)'
_computing_structure_solution 'SHELXT 2014/5 (Sheldrick, 2014)'
_diffrn_ambient_temperature 293(2)
_diffrn_detector 'Hybrid Pixel Array Detector'
_diffrn_detector_area_resol_mean 10.0000
_diffrn_detector_type HyPix
_diffrn_measured_fraction_theta_full 0.963
_diffrn_measured_fraction_theta_max 0.963
_diffrn_measurement_details
;
List of Runs (angles in degrees, time in seconds):

  # Type    Start    End  Width  t~exp~   \w     \q     \k     \f   Frames
#--------------------------------------------------------------------------
  1  \w   -118.00 -89.00   0.50    0.80    --  -47.77-125.00-150.00   58
  2  \w   -105.00 -36.00   0.50    4.10    -- -105.00 117.00  52.00  138
  3  \w    -10.00  22.00   0.50    0.80    --   47.77 -19.00 -60.00   64
  4  \w    142.00 176.00   0.50    4.10    --  108.17  94.00 -28.00   68
  5  \w     43.00 105.00   0.50    4.10    --  108.17-125.00 -60.00  124
  6  \w   -121.00 -47.00   0.50    0.80    --  -47.77 -31.00  38.00  148
  7  \w   -168.00 -98.00   0.50    4.10    -- -105.00 -31.00  38.00  140
  8  \w    -67.00 -40.00   0.50    4.10    -- -105.00  61.00   0.00   54
  9  \w    -68.00 -39.00   0.50    4.10    -- -105.00  61.00  60.00   58
 10  \w    -71.00 -36.00   0.50    4.10    -- -105.00  61.00 150.00   70
 11  \w    -15.00  26.00   0.50    0.80    --  -47.77  19.00 -30.00   82
 12  \w    -67.00 -41.00   0.50    4.10    -- -105.00  61.00-180.00   52
 13  \w     50.00 119.00   0.50    0.80    --   47.77 160.00-155.00  138
 14  \w    -64.00 -33.00   0.50    0.80    --  -47.77 -44.00 -37.87   62
 15  \w    -78.00 -33.00   0.50    0.80    --  -47.77 -38.00-150.00   90
 16  \w    -50.00 -24.00   0.50    0.80    --  -47.77 -77.00  90.00   52
 17  \w    -58.00 -24.00   0.50    0.80    --  -47.77 -77.00  30.00   68
 18  \w    -68.00 -32.00   0.50    0.80    --  -47.77 -46.00  19.44   72
 19  \w   -119.00 -87.00   0.50    0.80    --  -47.77 -77.00  30.00   64
 20  \w   -103.00 -24.00   0.50    0.80    --  -47.77 -77.00 -30.00  158
 21  \w   -112.00 -24.00   0.50    0.80    --  -47.77 -77.00 120.00  176
 22  \w    -99.00 -32.00   0.50    0.80    --  -47.77 -57.00 150.00  134
 23  \w    -65.00 -25.00   0.50    0.80    --  -47.77 -77.00-180.00   80
 24  \w    -68.00 -24.00   0.50    0.80    --  -47.77 -77.00-120.00   88
 25  \w    -67.00 -33.00   0.50    0.80    --  -47.77 -57.00 -30.00   68
 26  \w    -53.00 -25.00   0.50    0.80    --  -47.77 -77.00-150.00   56
 27  \w    -84.00 -24.00   0.50    0.80    --  -47.77 -77.00 -90.00  120
 28  \w    -74.00 -33.00   0.50    0.80    --  -47.77 -44.00 167.68   82
 29  \w    -17.00   9.00   0.50    0.80    --   47.77 -57.00-180.00   52
 30  \w     37.00  64.00   0.50    0.80    --   47.77 -57.00-180.00   54
 31  \w     25.00  51.00   0.50    0.80    --   47.77  77.00 -30.00   52
 32  \w     39.00  91.00   0.50    0.80    --   47.77-125.00-150.00  104
 33  \w     14.00  89.00   0.50    0.80    --   47.77-125.00   0.00  150
 34  \w   -107.00 -80.00   0.50    3.80    -- -105.00 -79.00 -44.41   54
 35  \w   -163.00-137.00   0.50    3.80    -- -105.00 -79.00 -44.41   52
 36  \w   -113.00 -87.00   0.50    3.80    -- -105.00 -63.00-148.30   52
 37  \w   -156.00-131.00   0.50    3.80    -- -105.00 -77.00 -30.00   50
 38  \w   -108.00 -82.00   0.50    3.80    -- -105.00 -77.00 150.00   52
 39  \w   -174.00 -83.00   0.50    3.80    -- -105.00 -72.00-102.84  182
 40  \w   -107.00 -81.00   0.50    3.80    -- -105.00 -77.00 -30.00   52
;
_diffrn_measurement_device 'four-circle diffractometer'
_diffrn_measurement_device_type 'XtaLAB Synergy, Single source at home/near, HyPix'
_diffrn_measurement_method '\w scans'
_diffrn_orient_matrix_type 'CrysAlisPro convention (1999,Acta A55,543-557)'
_diffrn_orient_matrix_UB_11 -0.0456454000
_diffrn_orient_matrix_UB_12 0.0705939000
_diffrn_orient_matrix_UB_13 0.0084562000
_diffrn_orient_matrix_UB_21 0.0977963000
_diffrn_orient_matrix_UB_22 0.0126671000
_diffrn_orient_matrix_UB_23 -0.0681206000
_diffrn_orient_matrix_UB_31 -0.2320833000
_diffrn_orient_matrix_UB_32 -0.0085536000
_diffrn_orient_matrix_UB_33 -0.0310345000
_diffrn_radiation_monochromator mirror
_diffrn_radiation_probe x-ray
_diffrn_radiation_type 'Cu K\a'
_diffrn_radiation_wavelength 1.54184
_diffrn_reflns_av_R_equivalents 0.0507
_diffrn_reflns_av_unetI/netI 0.0239
_diffrn_reflns_Laue_measured_fraction_full 0.963
_diffrn_reflns_Laue_measured_fraction_max 0.963
_diffrn_reflns_limit_h_max 7
_diffrn_reflns_limit_h_min -7
_diffrn_reflns_limit_k_max 24
_diffrn_reflns_limit_k_min -25
_diffrn_reflns_limit_l_max 22
_diffrn_reflns_limit_l_min -24
_diffrn_reflns_number 26692
_diffrn_reflns_point_group_measured_fraction_full 0.963
_diffrn_reflns_point_group_measured_fraction_max 0.963
_diffrn_reflns_theta_full 66.582
_diffrn_reflns_theta_max 66.582
_diffrn_reflns_theta_min 2.994
_diffrn_source 'micro-focus sealed X-ray tube'
_diffrn_source_type 'PhotonJet (Cu) X-ray Source'
_exptl_absorpt_coefficient_mu 0.758
_exptl_absorpt_correction_T_max 1.00000
_exptl_absorpt_correction_T_min 0.39985
_exptl_absorpt_correction_type multi-scan
_exptl_absorpt_process_details
;
CrysAlisPro 1.171.43.118a (Rigaku Oxford Diffraction, 2024)
Empirical absorption correction using spherical harmonics,
implemented in SCALE3 ABSPACK scaling algorithm.
;
_exptl_crystal_colour 'clear light colourless'
_exptl_crystal_colour_lustre clear
_exptl_crystal_colour_modifier light
_exptl_crystal_colour_primary colourless
_exptl_crystal_density_diffrn 1.322
_exptl_crystal_description block
_exptl_crystal_F_000 1096
_exptl_crystal_size_max 0.4
_exptl_crystal_size_mid 0.2
_exptl_crystal_size_min 0.2
_refine_diff_density_max 0.173
_refine_diff_density_min -0.173
_refine_diff_density_rms 0.032
_refine_ls_extinction_method none
_refine_ls_goodness_of_fit_ref 1.067
_refine_ls_hydrogen_treatment constr
_refine_ls_matrix_type full
_refine_ls_number_parameters 353
_refine_ls_number_reflns 4470
_refine_ls_number_restraints 0
_refine_ls_restrained_S_all 1.067
_refine_ls_R_factor_all 0.0623
_refine_ls_R_factor_gt 0.0517
_refine_ls_shift/su_max 0.000
_refine_ls_shift/su_mean 0.000
_refine_ls_structure_factor_coef Fsqd
_refine_ls_weighting_details 'w=1/[\s^2^(Fo^2^)+(0.0556P)^2^+0.8665P] where P=(Fo^2^+2Fc^2^)/3'
_refine_ls_weighting_scheme calc
_refine_ls_wR_factor_gt 0.1284
_refine_ls_wR_factor_ref 0.1339
_reflns_Friedel_coverage 0.000
_reflns_number_gt 3741
_reflns_number_total 4470
_reflns_threshold_expression 'I > 2\s(I)'
_cod_data_source_file d5cc00821b2.cif
_cod_data_source_block wjl20250220_auto
_cod_depositor_comments 'Adding full bibliography for 7134367.cif.'
_cod_database_code 7134367
_shelx_shelxl_version_number 2018/3
_chemical_oxdiff_formula CHON
_chemical_oxdiff_usercomment CHONSbSeCu
_shelx_space_group_comment
;
The symmetry employed for this shelxl refinement is uniquely defined
by the following loop, which should always be used as a source of
symmetry information in preference to the above space-group names.
They are only intended as comments.
;
_shelx_estimated_absorpt_t_max 0.863
_shelx_estimated_absorpt_t_min 0.751
_olex2_refinement_description
;
1. Fixed Uiso
 At 1.2 times of:
  All C(H) groups, All C(H,H) groups
 At 1.5 times of:
  All C(H,H,H) groups
2.a Ternary CH refined with riding coordinates:
 C26(H26)
2.b Secondary CH2 refined with riding coordinates:
 C9(H9a,H9b), C13(H13a,H13b)
2.c Aromatic/amide H refined with riding coordinates:
 C12(H12), C14(H14), C18(H18), C28(H28), C30(H30), C31(H31), C2(H2), C17(H17),
 C19(H19), C5(H5), C21(H21), C11(H11), C23(H23), C3(H3), C25(H25), C27(H27),
 C7(H7), C29(H29)
2.d Idealised Me refined as rotating group:
 C15(H15a,H15b,H15c)
;
_olex2_submission_special_instructions 'No special instructions were received'
_oxdiff_exptl_absorpt_empirical_details
;
Empirical correction (ABSPACK) includes:
- Absorption correction using spherical harmonics
- Frame scaling
;
_oxdiff_exptl_absorpt_empirical_full_max 1.456
_oxdiff_exptl_absorpt_empirical_full_min 0.419

loop_
_space_group_symop_operation_xyz
'x, y, z'
'-x+1/2, y+1/2, -z+1/2'
'-x, -y, -z'
'x-1/2, -y-1/2, z-1/2'

loop_
_atom_site_label
_atom_site_type_symbol
_atom_site_fract_x
_atom_site_fract_y
_atom_site_fract_z
_atom_site_U_iso_or_equiv
_atom_site_adp_type
_atom_site_occupancy
_atom_site_site_symmetry_order
_atom_site_calc_flag
_atom_site_refinement_flags_posn
_atom_site_refinement_flags_adp
_atom_site_refinement_flags_occupancy
_atom_site_disorder_assembly
_atom_site_disorder_group
O1 O 1.0483(3) 0.58052(7) 0.75133(8) 0.0707(4) Uani 1 1 d . . . . .
O4 O 1.2917(3) 0.50198(7) 0.75319(9) 0.0820(5) Uani 1 1 d . . . . .
O6 O 0.0875(3) 0.43335(9) 0.42556(9) 0.0891(5) Uani 1 1 d . . . . .
O3 O 0.3573(3) 0.37763(9) 0.38883(8) 0.0864(5) Uani 1 1 d . . . . .
N1 N 0.2688(3) 0.40816(9) 0.43212(9) 0.0658(5) Uani 1 1 d . . . . .
N2 N 0.4465(4) 0.26178(10) 0.95932(10) 0.0738(5) Uani 1 1 d . . . . .
O2 O 0.5348(4) 0.21408(9) 0.97921(9) 0.0972(6) Uani 1 1 d . . . . .
C1 C 0.9255(3) 0.33924(8) 0.68658(9) 0.0493(4) Uani 1 1 d . . . . .
O5 O 0.2628(4) 0.27855(11) 0.97538(11) 0.1081(7) Uani 1 1 d . . . . .
C4 C 0.8535(3) 0.40196(8) 0.71058(9) 0.0511(4) Uani 1 1 d . . . . .
C6 C 0.3880(3) 0.41527(9) 0.49447(10) 0.0536(5) Uani 1 1 d . . . . .
C8 C 1.0573(3) 0.22294(9) 0.63304(9) 0.0526(5) Uani 1 1 d . . . . .
C10 C 0.6178(3) 0.43073(9) 0.61119(9) 0.0524(5) Uani 1 1 d . . . . .
C12 C 0.3028(3) 0.45450(9) 0.54146(10) 0.0572(5) Uani 1 1 d . . . . .
H12 H 0.168708 0.475200 0.534549 0.069 Uiso 1 1 calc R U . . .
C14 C 0.4198(3) 0.46245(9) 0.59868(10) 0.0570(5) Uani 1 1 d . . . . .
H14 H 0.365159 0.489843 0.630061 0.068 Uiso 1 1 calc R U . . .
C16 C 1.1111(4) 0.52264(9) 0.76500(10) 0.0588(5) Uani 1 1 d . . . . .
C18 C 0.7234(3) 0.44043(9) 0.67595(10) 0.0574(5) Uani 1 1 d . . . . .
H18 H 0.694913 0.479010 0.695362 0.069 Uiso 1 1 calc R U . . .
C20 C 0.5713(4) 0.30196(10) 0.91396(10) 0.0603(5) Uani 1 1 d . . . . .
C22 C 0.8039(4) 0.37649(9) 0.82780(10) 0.0559(5) Uani 1 1 d . . . . .
C24 C 1.1241(4) 0.16242(9) 0.60198(10) 0.0586(5) Uani 1 1 d . . . . .
C26 C 0.9349(4) 0.41693(9) 0.77996(10) 0.0571(5) Uani 1 1 d . . . . .
H26 H 1.089969 0.403144 0.782771 0.069 Uiso 1 1 calc R U . . .
C28 C 0.5859(4) 0.38440(10) 0.50396(10) 0.0604(5) Uani 1 1 d . . . . .
H28 H 0.642597 0.358660 0.471399 0.072 Uiso 1 1 calc R U . . .
C30 C 1.1383(3) 0.32945(9) 0.66424(11) 0.0607(5) Uani 1 1 d . . . . .
H30 H 1.241952 0.361658 0.667641 0.073 Uiso 1 1 calc R U . . .
C31 C 0.6992(4) 0.39187(10) 0.56183(10) 0.0608(5) Uani 1 1 d . . . . .
H31 H 0.832564 0.370700 0.568381 0.073 Uiso 1 1 calc R U . . .
C2 C 1.2011(3) 0.27320(9) 0.63704(11) 0.0618(5) Uani 1 1 d . . . . .
H2 H 1.344297 0.268962 0.620918 0.074 Uiso 1 1 calc R U . . .
C17 C 0.7832(3) 0.28856(10) 0.68523(12) 0.0644(6) Uani 1 1 d . . . . .
H17 H 0.641295 0.292721 0.702327 0.077 Uiso 1 1 calc R U . . .
C9 C 0.9316(4) 0.48616(9) 0.79911(11) 0.0617(5) Uani 1 1 d . . . . .
H9A H 0.787900 0.503927 0.787912 0.074 Uiso 1 1 calc R U . . .
H9B H 0.952104 0.489845 0.846031 0.074 Uiso 1 1 calc R U . . .
C19 C 0.5938(4) 0.39310(10) 0.84754(12) 0.0690(6) Uani 1 1 d . . . . .
H19 H 0.529905 0.429653 0.831216 0.083 Uiso 1 1 calc R U . . .
C5 C 0.7762(4) 0.28345(10) 0.89444(11) 0.0663(6) Uani 1 1 d . . . . .
H5 H 0.837527 0.246135 0.909700 0.080 Uiso 1 1 calc R U . . .
C21 C 0.8473(4) 0.23179(10) 0.65901(12) 0.0671(6) Uani 1 1 d . . . . .
H21 H 0.747080 0.198587 0.658733 0.081 Uiso 1 1 calc R U . . .
C11 C 0.8923(4) 0.32122(10) 0.85130(11) 0.0643(5) Uani 1 1 d . . . . .
H11 H 1.033087 0.308948 0.837937 0.077 Uiso 1 1 calc R U . . .
C23 C 0.4753(4) 0.35658(11) 0.89121(12) 0.0706(6) Uani 1 1 d . . . . .
H23 H 0.334497 0.368609 0.904815 0.085 Uiso 1 1 calc R U . . .
C3 C 0.9982(5) 0.10887(10) 0.60828(14) 0.0836(7) Uani 1 1 d . . . . .
H3 H 0.869244 0.110103 0.633001 0.100 Uiso 1 1 calc R U . . .
C25 C 1.3147(4) 0.15807(12) 0.56502(13) 0.0807(7) Uani 1 1 d . . . . .
H25 H 1.403143 0.193405 0.559458 0.097 Uiso 1 1 calc R U . . .
C13 C 1.2113(5) 0.61877(11) 0.71758(14) 0.0814(7) Uani 1 1 d . . . . .
H13A H 1.247046 0.599921 0.675810 0.098 Uiso 1 1 calc R U . . .
H13B H 1.346655 0.621488 0.743478 0.098 Uiso 1 1 calc R U . . .
C27 C 1.2489(6) 0.04982(13) 0.54307(15) 0.0975(9) Uani 1 1 d . . . . .
H27 H 1.290530 0.012180 0.523746 0.117 Uiso 1 1 calc R U . . .
C7 C 1.0595(6) 0.05333(12) 0.57861(17) 0.1015(9) Uani 1 1 d . . . . .
H7 H 0.970297 0.018002 0.583025 0.122 Uiso 1 1 calc R U . . .
C29 C 1.3766(5) 0.10187(14) 0.53604(15) 0.0964(9) Uani 1 1 d . . . . .
H29 H 1.506284 0.099862 0.511696 0.116 Uiso 1 1 calc R U . . .
C15 C 1.1179(5) 0.68178(12) 0.70740(16) 0.1011(9) Uani 1 1 d . . . . .
H15A H 1.223028 0.707222 0.684349 0.152 Uiso 1 1 calc R U . . .
H15B H 1.086778 0.700583 0.748973 0.152 Uiso 1 1 calc R U . . .
H15C H 0.983069 0.678671 0.682244 0.152 Uiso 1 1 calc R U . . .

loop_
_atom_site_aniso_label
_atom_site_aniso_U_11
_atom_site_aniso_U_22
_atom_site_aniso_U_33
_atom_site_aniso_U_23
_atom_site_aniso_U_13
_atom_site_aniso_U_12
O1 0.0766(10) 0.0538(8) 0.0817(10) 0.0044(7) 0.0072(8) 0.0004(7)
O4 0.0789(11) 0.0608(9) 0.1067(13) 0.0105(9) 0.0258(10) 0.0085(8)
O6 0.0741(11) 0.0965(12) 0.0964(13) -0.0084(10) -0.0217(10) 0.0148(10)
O3 0.0885(12) 0.0991(13) 0.0716(10) -0.0191(10) -0.0047(9) 0.0020(10)
N1 0.0676(12) 0.0602(10) 0.0695(12) -0.0019(9) -0.0015(10) -0.0057(9)
N2 0.0784(14) 0.0741(13) 0.0689(12) 0.0058(10) -0.0008(11) -0.0186(11)
O2 0.1263(16) 0.0730(11) 0.0927(13) 0.0254(10) 0.0154(11) -0.0100(11)
C1 0.0509(11) 0.0431(9) 0.0538(10) 0.0022(8) -0.0019(8) -0.0026(8)
O5 0.0795(13) 0.1278(17) 0.1172(16) 0.0342(13) 0.0179(12) -0.0125(12)
C4 0.0536(11) 0.0449(10) 0.0550(10) 0.0020(8) 0.0044(9) -0.0049(8)
C6 0.0550(11) 0.0475(10) 0.0583(11) 0.0034(8) 0.0023(9) -0.0042(9)
C8 0.0543(11) 0.0485(10) 0.0550(11) 0.0017(8) -0.0036(9) 0.0017(9)
C10 0.0577(11) 0.0424(9) 0.0572(11) 0.0042(8) 0.0053(9) 0.0008(8)
C12 0.0552(11) 0.0498(11) 0.0667(13) 0.0055(9) 0.0070(10) 0.0071(9)
C14 0.0671(13) 0.0448(10) 0.0591(12) 0.0007(8) 0.0098(10) 0.0076(9)
C16 0.0681(14) 0.0488(11) 0.0597(12) -0.0053(9) 0.0036(10) -0.0052(10)
C18 0.0678(13) 0.0456(10) 0.0590(11) -0.0024(9) 0.0053(10) 0.0009(9)
C20 0.0693(14) 0.0554(11) 0.0560(11) 0.0045(9) -0.0042(10) -0.0138(10)
C22 0.0633(13) 0.0501(10) 0.0543(11) -0.0005(8) -0.0018(9) -0.0062(9)
C24 0.0672(13) 0.0521(11) 0.0563(11) -0.0010(9) -0.0072(10) 0.0096(10)
C26 0.0633(12) 0.0482(10) 0.0598(11) 0.0006(9) 0.0018(10) -0.0035(9)
C28 0.0652(13) 0.0574(12) 0.0587(12) -0.0077(9) 0.0051(10) 0.0098(10)
C30 0.0511(11) 0.0475(10) 0.0835(15) 0.0020(10) 0.0061(10) -0.0094(9)
C31 0.0601(12) 0.0604(12) 0.0619(12) -0.0003(9) 0.0032(10) 0.0140(10)
C2 0.0490(11) 0.0548(11) 0.0816(14) -0.0005(10) 0.0088(10) 0.0016(9)
C17 0.0499(11) 0.0581(12) 0.0853(15) -0.0116(11) 0.0103(10) -0.0079(9)
C9 0.0698(13) 0.0535(11) 0.0618(12) -0.0045(9) 0.0075(10) -0.0038(10)
C19 0.0708(15) 0.0582(12) 0.0780(15) 0.0150(11) -0.0027(12) 0.0021(11)
C5 0.0755(15) 0.0525(11) 0.0709(14) 0.0115(10) -0.0031(11) -0.0026(10)
C21 0.0602(13) 0.0508(11) 0.0904(16) -0.0125(11) 0.0085(11) -0.0137(9)
C11 0.0670(13) 0.0536(11) 0.0724(13) 0.0060(10) 0.0031(11) 0.0011(10)
C23 0.0600(13) 0.0701(14) 0.0818(15) 0.0039(12) 0.0038(11) -0.0023(11)
C3 0.0994(19) 0.0520(13) 0.0996(19) -0.0064(12) 0.0110(15) -0.0018(12)
C25 0.0789(16) 0.0724(15) 0.0909(18) -0.0141(13) 0.0072(14) 0.0077(13)
C13 0.0951(18) 0.0598(13) 0.0896(17) 0.0119(12) 0.0136(14) -0.0095(12)
C27 0.133(3) 0.0633(16) 0.096(2) -0.0164(14) -0.0052(19) 0.0288(17)
C7 0.134(3) 0.0522(14) 0.118(2) -0.0108(14) 0.012(2) 0.0008(15)
C29 0.100(2) 0.090(2) 0.100(2) -0.0240(16) 0.0088(17) 0.0277(17)
C15 0.125(2) 0.0609(15) 0.117(2) 0.0153(15) -0.0127(19) -0.0058(15)

loop_
_atom_type_symbol
_atom_type_description
_atom_type_scat_dispersion_real
_atom_type_scat_dispersion_imag
_atom_type_scat_source
C C 0.0181 0.0091 'International Tables Vol C Tables 4.2.6.8 and 6.1.1.4'
H H 0.0000 0.0000 'International Tables Vol C Tables 4.2.6.8 and 6.1.1.4'
N N 0.0311 0.0180 'International Tables Vol C Tables 4.2.6.8 and 6.1.1.4'
O O 0.0492 0.0322 'International Tables Vol C Tables 4.2.6.8 and 6.1.1.4'

loop_
_geom_angle_atom_site_label_1
_geom_angle_atom_site_label_2
_geom_angle_atom_site_label_3
_geom_angle
_geom_angle_site_symmetry_1
_geom_angle_site_symmetry_3
_geom_angle_publ_flag
C16 O1 C13 115.58(18) . . ?
O6 N1 O3 123.2(2) . . ?
O6 N1 C6 118.69(19) . . ?
O3 N1 C6 118.10(19) . . ?
O2 N2 C20 118.3(2) . . ?
O5 N2 O2 123.6(2) . . ?
O5 N2 C20 118.1(2) . . ?
C30 C1 C4 121.21(17) . . ?
C17 C1 C4 121.86(18) . . ?
C17 C1 C30 116.93(18) . . ?
C1 C4 C26 113.64(16) . . ?
C18 C4 C1 123.22(18) . . ?
C18 C4 C26 123.10(18) . . ?
C12 C6 N1 119.20(18) . . ?
C28 C6 N1 119.42(19) . . ?
C28 C6 C12 121.34(19) . . ?
C2 C8 C24 121.67(19) . . ?
C2 C8 C21 116.39(18) . . ?
C21 C8 C24 121.94(18) . . ?
C14 C10 C18 117.25(18) . . ?
C14 C10 C31 117.35(18) . . ?
C31 C10 C18 125.39(18) . . ?
C6 C12 H12 120.7 . . ?
C14 C12 C6 118.66(19) . . ?
C14 C12 H12 120.7 . . ?
C10 C14 H14 119.0 . . ?
C12 C14 C10 121.98(19) . . ?
C12 C14 H14 119.0 . . ?
O1 C16 C9 112.06(19) . . ?
O4 C16 O1 124.0(2) . . ?
O4 C16 C9 123.93(19) . . ?
C4 C18 C10 129.49(18) . . ?
C4 C18 H18 115.3 . . ?
C10 C18 H18 115.3 . . ?
C5 C20 N2 119.0(2) . . ?
C5 C20 C23 121.7(2) . . ?
C23 C20 N2 119.3(2) . . ?
C19 C22 C26 121.49(18) . . ?
C19 C22 C11 118.1(2) . . ?
C11 C22 C26 120.4(2) . . ?
C3 C24 C8 121.7(2) . . ?
C3 C24 C25 117.1(2) . . ?
C25 C24 C8 121.2(2) . . ?
C4 C26 H26 106.8 . . ?
C22 C26 C4 108.26(16) . . ?
C22 C26 H26 106.8 . . ?
C9 C26 C4 115.75(17) . . ?
C9 C26 C22 111.92(17) . . ?
C9 C26 H26 106.8 . . ?
C6 C28 H28 120.3 . . ?
C31 C28 C6 119.41(19) . . ?
C31 C28 H28 120.3 . . ?
C1 C30 H30 119.2 . . ?
C2 C30 C1 121.63(18) . . ?
C2 C30 H30 119.2 . . ?
C10 C31 H31 119.4 . . ?
C28 C31 C10 121.21(19) . . ?
C28 C31 H31 119.4 . . ?
C8 C2 H2 119.1 . . ?
C30 C2 C8 121.80(19) . . ?
C30 C2 H2 119.1 . . ?
C1 C17 H17 119.3 . . ?
C1 C17 C21 121.3(2) . . ?
C21 C17 H17 119.3 . . ?
C16 C9 C26 111.68(18) . . ?
C16 C9 H9A 109.3 . . ?
C16 C9 H9B 109.3 . . ?
C26 C9 H9A 109.3 . . ?
C26 C9 H9B 109.3 . . ?
H9A C9 H9B 107.9 . . ?
C22 C19 H19 119.2 . . ?
C22 C19 C23 121.5(2) . . ?
C23 C19 H19 119.2 . . ?
C20 C5 H5 120.6 . . ?
C20 C5 C11 118.8(2) . . ?
C11 C5 H5 120.6 . . ?
C8 C21 H21 119.1 . . ?
C17 C21 C8 121.73(19) . . ?
C17 C21 H21 119.1 . . ?
C22 C11 C5 121.5(2) . . ?
C22 C11 H11 119.2 . . ?
C5 C11 H11 119.2 . . ?
C20 C23 C19 118.3(2) . . ?
C20 C23 H23 120.8 . . ?
C19 C23 H23 120.8 . . ?
C24 C3 H3 119.3 . . ?
C24 C3 C7 121.3(3) . . ?
C7 C3 H3 119.3 . . ?
C24 C25 H25 119.4 . . ?
C24 C25 C29 121.2(3) . . ?
C29 C25 H25 119.4 . . ?
O1 C13 H13A 109.9 . . ?
O1 C13 H13B 109.9 . . ?
O1 C13 C15 108.7(2) . . ?
H13A C13 H13B 108.3 . . ?
C15 C13 H13A 109.9 . . ?
C15 C13 H13B 109.9 . . ?
C7 C27 H27 120.3 . . ?
C29 C27 H27 120.3 . . ?
C29 C27 C7 119.3(3) . . ?
C3 C7 H7 119.7 . . ?
C27 C7 C3 120.7(3) . . ?
C27 C7 H7 119.7 . . ?
C25 C29 H29 119.8 . . ?
C27 C29 C25 120.4(3) . . ?
C27 C29 H29 119.8 . . ?
C13 C15 H15A 109.5 . . ?
C13 C15 H15B 109.5 . . ?
C13 C15 H15C 109.5 . . ?
H15A C15 H15B 109.5 . . ?
H15A C15 H15C 109.5 . . ?
H15B C15 H15C 109.5 . . ?

loop_
_geom_bond_atom_site_label_1
_geom_bond_atom_site_label_2
_geom_bond_distance
_geom_bond_site_symmetry_2
_geom_bond_publ_flag
O1 C16 1.320(2) . ?
O1 C13 1.454(3) . ?
O4 C16 1.200(3) . ?
O6 N1 1.222(2) . ?
O3 N1 1.225(2) . ?
N1 C6 1.466(3) . ?
N2 O2 1.216(3) . ?
N2 O5 1.210(3) . ?
N2 C20 1.474(3) . ?
C1 C4 1.490(3) . ?
C1 C30 1.379(3) . ?
C1 C17 1.379(3) . ?
C4 C18 1.334(3) . ?
C4 C26 1.531(3) . ?
C6 C12 1.376(3) . ?
C6 C28 1.373(3) . ?
C8 C24 1.495(3) . ?
C8 C2 1.380(3) . ?
C8 C21 1.388(3) . ?
C10 C14 1.392(3) . ?
C10 C18 1.479(3) . ?
C10 C31 1.398(3) . ?
C12 H12 0.9300 . ?
C12 C14 1.371(3) . ?
C14 H14 0.9300 . ?
C16 C9 1.507(3) . ?
C18 H18 0.9300 . ?
C20 C5 1.358(3) . ?
C20 C23 1.379(3) . ?
C22 C26 1.528(3) . ?
C22 C19 1.377(3) . ?
C22 C11 1.378(3) . ?
C24 C3 1.377(3) . ?
C24 C25 1.382(3) . ?
C26 H26 0.9800 . ?
C26 C9 1.527(3) . ?
C28 H28 0.9300 . ?
C28 C31 1.371(3) . ?
C30 H30 0.9300 . ?
C30 C2 1.376(3) . ?
C31 H31 0.9300 . ?
C2 H2 0.9300 . ?
C17 H17 0.9300 . ?
C17 C21 1.380(3) . ?
C9 H9A 0.9700 . ?
C9 H9B 0.9700 . ?
C19 H19 0.9300 . ?
C19 C23 1.387(3) . ?
C5 H5 0.9300 . ?
C5 C11 1.388(3) . ?
C21 H21 0.9300 . ?
C11 H11 0.9300 . ?
C23 H23 0.9300 . ?
C3 H3 0.9300 . ?
C3 C7 1.382(4) . ?
C25 H25 0.9300 . ?
C25 C29 1.389(3) . ?
C13 H13A 0.9700 . ?
C13 H13B 0.9700 . ?
C13 C15 1.470(3) . ?
C27 H27 0.9300 . ?
C27 C7 1.359(4) . ?
C27 C29 1.359(4) . ?
C7 H7 0.9300 . ?
C29 H29 0.9300 . ?
C15 H15A 0.9600 . ?
C15 H15B 0.9600 . ?
C15 H15C 0.9600 . ?

loop_
_geom_torsion_atom_site_label_1
_geom_torsion_atom_site_label_2
_geom_torsion_atom_site_label_3
_geom_torsion_atom_site_label_4
_geom_torsion
_geom_torsion_site_symmetry_1
_geom_torsion_site_symmetry_2
_geom_torsion_site_symmetry_3
_geom_torsion_site_symmetry_4
_geom_torsion_publ_flag
O1 C16 C9 C26 146.10(18) . . . . ?
O4 C16 C9 C26 -35.7(3) . . . . ?
O6 N1 C6 C12 -5.8(3) . . . . ?
O6 N1 C6 C28 176.4(2) . . . . ?
O3 N1 C6 C12 173.46(19) . . . . ?
O3 N1 C6 C28 -4.3(3) . . . . ?
N1 C6 C12 C14 -177.78(18) . . . . ?
N1 C6 C28 C31 178.94(19) . . . . ?
N2 C20 C5 C11 179.49(19) . . . . ?
N2 C20 C23 C19 -178.7(2) . . . . ?
O2 N2 C20 C5 2.1(3) . . . . ?
O2 N2 C20 C23 -179.4(2) . . . . ?
C1 C4 C18 C10 2.6(3) . . . . ?
C1 C4 C26 C22 -72.0(2) . . . . ?
C1 C4 C26 C9 161.40(17) . . . . ?
C1 C30 C2 C8 -2.6(3) . . . . ?
C1 C17 C21 C8 0.2(4) . . . . ?
O5 N2 C20 C5 -178.9(2) . . . . ?
O5 N2 C20 C23 -0.4(3) . . . . ?
C4 C1 C30 C2 -174.6(2) . . . . ?
C4 C1 C17 C21 175.8(2) . . . . ?
C4 C26 C9 C16 -72.1(2) . . . . ?
C6 C12 C14 C10 -1.9(3) . . . . ?
C6 C28 C31 C10 -0.5(3) . . . . ?
C8 C24 C3 C7 179.1(2) . . . . ?
C8 C24 C25 C29 -179.9(2) . . . . ?
C12 C6 C28 C31 1.2(3) . . . . ?
C14 C10 C18 C4 151.6(2) . . . . ?
C14 C10 C31 C28 -1.3(3) . . . . ?
C16 O1 C13 C15 -178.8(2) . . . . ?
C18 C4 C26 C22 105.5(2) . . . . ?
C18 C4 C26 C9 -21.1(3) . . . . ?
C18 C10 C14 C12 -176.88(18) . . . . ?
C18 C10 C31 C28 178.0(2) . . . . ?
C20 C5 C11 C22 -0.4(3) . . . . ?
C22 C26 C9 C16 163.19(18) . . . . ?
C22 C19 C23 C20 -1.1(4) . . . . ?
C24 C8 C2 C30 178.47(19) . . . . ?
C24 C8 C21 C17 -177.3(2) . . . . ?
C24 C3 C7 C27 1.1(5) . . . . ?
C24 C25 C29 C27 0.6(4) . . . . ?
C26 C4 C18 C10 -174.74(19) . . . . ?
C26 C22 C19 C23 -179.7(2) . . . . ?
C26 C22 C11 C5 -179.56(19) . . . . ?
C28 C6 C12 C14 0.0(3) . . . . ?
C30 C1 C4 C18 104.2(2) . . . . ?
C30 C1 C4 C26 -78.2(2) . . . . ?
C30 C1 C17 C21 -3.8(3) . . . . ?
C31 C10 C14 C12 2.5(3) . . . . ?
C31 C10 C18 C4 -27.7(3) . . . . ?
C2 C8 C24 C3 168.0(2) . . . . ?
C2 C8 C24 C25 -12.7(3) . . . . ?
C2 C8 C21 C17 2.3(3) . . . . ?
C17 C1 C4 C18 -75.3(3) . . . . ?
C17 C1 C4 C26 102.2(2) . . . . ?
C17 C1 C30 C2 5.0(3) . . . . ?
C19 C22 C26 C4 -81.1(2) . . . . ?
C19 C22 C26 C9 47.7(3) . . . . ?
C19 C22 C11 C5 -1.0(3) . . . . ?
C5 C20 C23 C19 -0.3(3) . . . . ?
C21 C8 C24 C3 -12.4(3) . . . . ?
C21 C8 C24 C25 166.9(2) . . . . ?
C21 C8 C2 C30 -1.1(3) . . . . ?
C11 C22 C26 C4 97.4(2) . . . . ?
C11 C22 C26 C9 -133.8(2) . . . . ?
C11 C22 C19 C23 1.8(3) . . . . ?
C23 C20 C5 C11 1.1(3) . . . . ?
C3 C24 C25 C29 -0.5(4) . . . . ?
C25 C24 C3 C7 -0.3(4) . . . . ?
C13 O1 C16 O4 2.5(3) . . . . ?
C13 O1 C16 C9 -179.27(19) . . . . ?
C7 C27 C29 C25 0.2(5) . . . . ?
C29 C27 C7 C3 -1.0(5) . . . . ?
